data_2105232
loop_
_publ_author_name
'Briggs, Naomi E. B.'
'Kennedy, Alan R.'
'Morrison, Catriona A.'

_publ_section_title
;
 42 salt forms of tyramine: structural comparison and the occurrence of
 hydrate formation
;
_journal_issue 4
_journal_name_full 'Acta Crystallographica Section B'
_journal_page_first 453
_journal_page_last 464
_journal_paper_doi 10.1107/S0108768112026456
_journal_volume 68
_journal_year 2012
_chemical_formula_sum 'C15 H16 F N O3'
_chemical_formula_weight 277.29
_space_group_IT_number 14
_symmetry_cell_setting monoclinic
_symmetry_space_group_name_Hall '-P 2ybc'
_symmetry_space_group_name_H-M 'P 1 21/c 1'
_atom_sites_solution_hydrogens geom
_atom_sites_solution_primary direct
_atom_sites_solution_secondary difmap
_audit_creation_method SHELXL-97
_cell_angle_alpha 90.00
_cell_angle_beta 109.754(19)
_cell_angle_gamma 90.00
_cell_formula_units_Z 4
_cell_length_a 11.9993(19)
_cell_length_b 11.3322(18)
_cell_length_c 10.7542(18)
_cell_measurement_reflns_used 1884
_cell_measurement_temperature 123(2)
_cell_measurement_theta_max 29.3839
_cell_measurement_theta_min 3.1175
_cell_volume 1376.3(4)
_computing_structure_refinement 'SHELXL-97 (Sheldrick, 1997)'
_diffrn_ambient_temperature 123(2)
_diffrn_measured_fraction_theta_full 0.999
_diffrn_measured_fraction_theta_max 0.999
_diffrn_measurement_device_type 'Oxford Diffraction Xcalibur E'
_diffrn_measurement_method 'omega scans'
_diffrn_radiation_monochromator graphite
_diffrn_radiation_source 'fine-focus sealed tube'
_diffrn_radiation_type MoK\a
_diffrn_radiation_wavelength 0.71073
_diffrn_reflns_av_R_equivalents 0.0707
_diffrn_reflns_av_sigmaI/netI 0.1391
_diffrn_reflns_limit_h_max 15
_diffrn_reflns_limit_h_min -15
_diffrn_reflns_limit_k_max 14
_diffrn_reflns_limit_k_min -14
_diffrn_reflns_limit_l_max 13
_diffrn_reflns_limit_l_min -12
_diffrn_reflns_number 9404
_diffrn_reflns_theta_full 27.00
_diffrn_reflns_theta_max 27.00
_diffrn_reflns_theta_min 3.60
_exptl_absorpt_coefficient_mu 0.102
_exptl_absorpt_correction_T_max 1.00000
_exptl_absorpt_correction_T_min 0.83607
_exptl_absorpt_correction_type multi-scan
_exptl_absorpt_process_details
;
CrysAlisPro, Oxford Diffraction Ltd.,
Version 1.171.33.55 (release 05-01-2010 CrysAlis171 .NET)
(compiled Jan  5 2010,16:28:46)
Empirical absorption correction using spherical harmonics,
 implemented in SCALE3 ABSPACK scaling algorithm.
;
_exptl_crystal_colour colourless
_exptl_crystal_density_diffrn 1.338
_exptl_crystal_density_method 'not measured'
_exptl_crystal_description block
_exptl_crystal_F_000 584
_exptl_crystal_size_max 0.30
_exptl_crystal_size_mid 0.20
_exptl_crystal_size_min 0.10
_refine_diff_density_max 0.195
_refine_diff_density_min -0.237
_refine_ls_extinction_method none
_refine_ls_goodness_of_fit_ref 0.746
_refine_ls_hydrogen_treatment mixed
_refine_ls_matrix_type full
_refine_ls_number_parameters 197
_refine_ls_number_reflns 2999
_refine_ls_number_restraints 0
_refine_ls_restrained_S_all 0.746
_refine_ls_R_factor_all 0.1071
_refine_ls_R_factor_gt 0.0382
_refine_ls_shift/su_max 0.000
_refine_ls_shift/su_mean 0.000
_refine_ls_structure_factor_coef Fsqd
_refine_ls_weighting_details 'calc w=1/[\s^2^(Fo^2^)+(0.0217P)^2^+0.0000P] where P=(Fo^2^+2Fc^2^)/3'
_refine_ls_weighting_scheme calc
_refine_ls_wR_factor_gt 0.0567
_refine_ls_wR_factor_ref 0.0637
_reflns_number_gt 1455
_reflns_number_total 2999
_reflns_threshold_expression I>2/s(I)
_cod_data_source_file ry5045.cif
_cod_data_source_block 14-tyr4fbenz
_cod_original_sg_symbol_H-M P21/c
_cod_database_code 2105232

loop_
_symmetry_equiv_pos_as_xyz
'x, y, z'
'-x, y+1/2, -z+1/2'
'-x, -y, -z'
'x, -y-1/2, z-1/2'

loop_
_atom_site_type_symbol
_atom_site_label
_atom_site_fract_x
_atom_site_fract_y
_atom_site_fract_z
_atom_site_U_iso_or_equiv
_atom_site_adp_type
_atom_site_calc_flag
_atom_site_refinement_flags
_atom_site_occupancy
_atom_site_symmetry_multiplicity
F F1 0.29178(9) 0.38691(10) 0.46554(10) 0.0392(3) Uani d . 1 1
O O1 0.75091(10) 0.21267(12) 0.82024(12) 0.0269(3) Uani d . 1 1
O O2 -0.01977(9) 0.40834(10) 0.83333(11) 0.0210(3) Uani d . 1 1
O O3 -0.13385(10) 0.29362(11) 0.67029(11) 0.0246(3) Uani d . 1 1
N N1 0.13518(13) -0.08999(16) 0.47818(15) 0.0180(4) Uani d . 1 1
C C1 0.39996(14) 0.10127(16) 0.67176(17) 0.0201(4) Uani d . 1 1
C C2 0.47057(14) 0.08009(16) 0.80104(16) 0.0217(5) Uani d . 1 1
H H2 0.4384 0.0388 0.8579 0.026 Uiso calc R 1 1
C C3 0.58733(14) 0.11773(16) 0.84951(16) 0.0212(5) Uani d . 1 1
H H3 0.6343 0.1023 0.9387 0.025 Uiso calc R 1 1
C C4 0.63503(15) 0.17773(15) 0.76754(17) 0.0185(4) Uani d . 1 1
C C5 0.56653(14) 0.20042(16) 0.63782(16) 0.0210(5) Uani d . 1 1
H H5 0.5990 0.2420 0.5813 0.025 Uiso calc R 1 1
C C6 0.44994(15) 0.16180(16) 0.59104(17) 0.0243(5) Uani d . 1 1
H H6 0.4031 0.1771 0.5018 0.029 Uiso calc R 1 1
C C7 0.27284(14) 0.05819(17) 0.61911(16) 0.0246(5) Uani d . 1 1
H H7A 0.2213 0.1221 0.5678 0.030 Uiso calc R 1 1
H H7B 0.2461 0.0380 0.6941 0.030 Uiso calc R 1 1
C C8 0.26116(14) -0.04968(16) 0.53136(16) 0.0199(4) Uani d . 1 1
H H8A 0.2891 -0.0300 0.4571 0.024 Uiso calc R 1 1
H H8B 0.3114 -0.1142 0.5830 0.024 Uiso calc R 1 1
C C9 0.04920(14) 0.35905(15) 0.65662(16) 0.0159(4) Uani d . 1 1
C C10 0.16908(14) 0.36701(15) 0.72899(16) 0.0202(4) Uani d . 1 1
H H10 0.1946 0.3667 0.8228 0.024 Uiso calc R 1 1
C C11 0.25218(15) 0.37551(16) 0.66521(17) 0.0252(5) Uani d . 1 1
H H11 0.3345 0.3804 0.7139 0.030 Uiso calc R 1 1
C C12 0.21144(16) 0.37664(16) 0.53015(17) 0.0236(5) Uani d . 1 1
C C13 0.09463(15) 0.36701(16) 0.45514(16) 0.0240(5) Uani d . 1 1
H H13 0.0701 0.3676 0.3614 0.029 Uiso calc R 1 1
C C14 0.01274(15) 0.35628(15) 0.51958(16) 0.0198(4) Uani d . 1 1
H H14 -0.0689 0.3470 0.4697 0.024 Uiso calc R 1 1
C C15 -0.04118(15) 0.35325(16) 0.72564(17) 0.0178(4) Uani d . 1 1
H H1N 0.1007(15) -0.0997(16) 0.5543(19) 0.057(6) Uiso d . 1 1
H H3N 0.0820(16) -0.0284(19) 0.4161(18) 0.062(7) Uiso d . 1 1
H H2N 0.1313(15) -0.1632(17) 0.4320(17) 0.042(6) Uiso d . 1 1
H H1H 0.7808(15) 0.2488(18) 0.7603(17) 0.054(7) Uiso d . 1 1

loop_
_atom_site_aniso_label
_atom_site_aniso_U_11
_atom_site_aniso_U_22
_atom_site_aniso_U_33
_atom_site_aniso_U_12
_atom_site_aniso_U_13
_atom_site_aniso_U_23
F1 0.0413(6) 0.0437(8) 0.0475(7) -0.0061(7) 0.0344(6) -0.0051(6)
O1 0.0163(7) 0.0371(10) 0.0270(8) -0.0068(7) 0.0070(6) -0.0014(7)
O2 0.0230(7) 0.0215(8) 0.0206(7) -0.0045(7) 0.0102(6) -0.0063(6)
O3 0.0199(7) 0.0288(9) 0.0273(7) -0.0100(7) 0.0108(6) -0.0080(6)
N1 0.0173(8) 0.0162(10) 0.0220(9) -0.0033(9) 0.0084(8) -0.0023(8)
C1 0.0180(10) 0.0202(12) 0.0226(10) -0.0018(9) 0.0078(9) -0.0050(9)
C2 0.0227(10) 0.0230(13) 0.0248(11) -0.0018(10) 0.0150(9) -0.0019(9)
C3 0.0214(10) 0.0251(13) 0.0167(10) 0.0027(10) 0.0059(8) -0.0015(9)
C4 0.0144(10) 0.0190(12) 0.0224(11) 0.0002(9) 0.0066(9) -0.0036(8)
C5 0.0228(10) 0.0202(12) 0.0222(11) -0.0045(10) 0.0102(9) 0.0000(9)
C6 0.0212(10) 0.0286(13) 0.0202(11) -0.0014(10) 0.0033(9) -0.0002(9)
C7 0.0180(10) 0.0283(13) 0.0290(11) -0.0032(10) 0.0100(9) -0.0062(9)
C8 0.0141(9) 0.0206(12) 0.0251(10) -0.0010(9) 0.0069(9) 0.0016(9)
C9 0.0184(10) 0.0111(11) 0.0199(10) -0.0033(9) 0.0089(9) -0.0015(8)
C10 0.0225(10) 0.0181(11) 0.0207(10) 0.0005(10) 0.0083(9) -0.0018(9)
C11 0.0175(10) 0.0266(13) 0.0323(12) -0.0049(10) 0.0096(9) -0.0050(10)
C12 0.0294(11) 0.0171(12) 0.0344(12) -0.0027(10) 0.0240(10) -0.0011(9)
C13 0.0348(12) 0.0208(12) 0.0199(10) -0.0009(10) 0.0138(10) -0.0004(9)
C14 0.0195(10) 0.0162(11) 0.0228(10) -0.0024(10) 0.0062(9) -0.0025(9)
C15 0.0166(10) 0.0162(12) 0.0200(10) 0.0032(10) 0.0056(9) 0.0030(9)

loop_
_atom_type_symbol
_atom_type_description
_atom_type_scat_dispersion_real
_atom_type_scat_dispersion_imag
_atom_type_scat_source
F F 0.0171 0.0103 'International Tables Vol C Tables 4.2.6.8 and 6.1.1.4'
O O 0.0106 0.0060 'International Tables Vol C Tables 4.2.6.8 and 6.1.1.4'
N N 0.0061 0.0033 'International Tables Vol C Tables 4.2.6.8 and 6.1.1.4'
C C 0.0033 0.0016 'International Tables Vol C Tables 4.2.6.8 and 6.1.1.4'
H H 0.0000 0.0000 'International Tables Vol C Tables 4.2.6.8 and 6.1.1.4'

loop_
_geom_angle_atom_site_label_1
_geom_angle_atom_site_label_2
_geom_angle_atom_site_label_3
_geom_angle
C4 O1 H1H 114.5(11)
C8 N1 H1N 110.5(10)
C8 N1 H3N 111.5(10)
H1N N1 H3N 105.0(14)
C8 N1 H2N 109.1(11)
H1N N1 H2N 110.7(14)
H3N N1 H2N 109.9(15)
C2 C1 C6 117.78(15)
C2 C1 C7 121.09(15)
C6 C1 C7 121.12(16)
C1 C2 C3 121.49(16)
C1 C2 H2 119.3
C3 C2 H2 119.3
C4 C3 C2 119.70(16)
C4 C3 H3 120.2
C2 C3 H3 120.2
O1 C4 C3 117.36(15)
O1 C4 C5 122.50(15)
C3 C4 C5 120.14(15)
C4 C5 C6 119.32(16)
C4 C5 H5 120.3
C6 C5 H5 120.3
C5 C6 C1 121.57(16)
C5 C6 H6 119.2
C1 C6 H6 119.2
C1 C7 C8 111.12(14)
C1 C7 H7A 109.4
C8 C7 H7A 109.4
C1 C7 H7B 109.4
C8 C7 H7B 109.4
H7A C7 H7B 108.0
N1 C8 C7 110.61(14)
N1 C8 H8A 109.5
C7 C8 H8A 109.5
N1 C8 H8B 109.5
C7 C8 H8B 109.5
H8A C8 H8B 108.1
C10 C9 C14 119.45(15)
C10 C9 C15 120.54(15)
C14 C9 C15 120.01(15)
C9 C10 C11 120.51(15)
C9 C10 H10 119.7
C11 C10 H10 119.7
C12 C11 C10 117.77(16)
C12 C11 H11 121.1
C10 C11 H11 121.1
C13 C12 C11 123.65(16)
C13 C12 F1 117.71(15)
C11 C12 F1 118.63(16)
C12 C13 C14 118.13(16)
C12 C13 H13 120.9
C14 C13 H13 120.9
C13 C14 C9 120.42(16)
C13 C14 H14 119.8
C9 C14 H14 119.8
O2 C15 O3 124.71(15)
O2 C15 C9 118.18(16)
O3 C15 C9 117.11(15)

loop_
_geom_bond_atom_site_label_1
_geom_bond_atom_site_label_2
_geom_bond_distance
F1 C12 1.3705(17)
O1 C4 1.3707(19)
O1 H1H 0.932(19)
O2 C15 1.2633(18)
O3 C15 1.2650(19)
N1 C8 1.4955(19)
N1 H1N 1.041(19)
N1 H3N 1.03(2)
N1 H2N 0.960(19)
C1 C2 1.383(2)
C1 C6 1.391(2)
C1 C7 1.517(2)
C2 C3 1.387(2)
C2 H2 0.9500
C3 C4 1.381(2)
C3 H3 0.9500
C4 C5 1.383(2)
C5 C6 1.388(2)
C5 H5 0.9500
C6 H6 0.9500
C7 C8 1.522(2)
C7 H7A 0.9900
C7 H7B 0.9900
C8 H8A 0.9900
C8 H8B 0.9900
C9 C10 1.388(2)
C9 C14 1.389(2)
C9 C15 1.508(2)
C10 C11 1.391(2)
C10 H10 0.9500
C11 C12 1.367(2)
C11 H11 0.9500
C12 C13 1.365(2)
C13 C14 1.386(2)
C13 H13 0.9500
C14 H14 0.9500

loop_
_geom_torsion_atom_site_label_1
_geom_torsion_atom_site_label_2
_geom_torsion_atom_site_label_3
_geom_torsion_atom_site_label_4
_geom_torsion
C6 C1 C2 C3 0.1(3)
C7 C1 C2 C3 179.11(16)
C1 C2 C3 C4 -0.1(3)
C2 C3 C4 O1 -179.81(16)
C2 C3 C4 C5 0.2(3)
O1 C4 C5 C6 179.67(16)
C3 C4 C5 C6 -0.3(3)
C4 C5 C6 C1 0.4(3)
C2 C1 C6 C5 -0.2(3)
C7 C1 C6 C5 -179.26(17)
C2 C1 C7 C8 -104.12(18)
C6 C1 C7 C8 74.9(2)
C1 C7 C8 N1 -178.99(14)
C14 C9 C10 C11 1.8(3)
C15 C9 C10 C11 -178.29(16)
C9 C10 C11 C12 0.5(3)
C10 C11 C12 C13 -1.7(3)
C10 C11 C12 F1 178.94(16)
C11 C12 C13 C14 0.5(3)
F1 C12 C13 C14 179.84(16)
C12 C13 C14 C9 2.0(3)
C10 C9 C14 C13 -3.1(3)
C15 C9 C14 C13 177.03(17)
C10 C9 C15 O2 32.9(3)
C14 C9 C15 O2 -147.17(17)
C10 C9 C15 O3 -147.52(17)
C14 C9 C15 O3 32.4(2)

loop_
_cod_related_entry_id
_cod_related_entry_database
_cod_related_entry_code
1 ChemSpider 30654586
